data_2013889
loop_
_publ_author_name
'Didierjean, Claude'
'Marin, Julien'
'Wenger, Emmanuel'
'Briand, Jean-Paul'
'Aubry, Andre'
'Guichard, Gilles'

_publ_section_title
;(6<i>S</i>)-6-Isobutylpiperidine-2,4-dione and
 (4<i>R</i>,6<i>S</i>)/(4<i>S</i>,6<i>S</i>)-4-hydroxy-6-isobutylpiperidin-2-one
;
_journal_issue 3
_journal_name_full 'Acta Crystallographica Section C'
_journal_page_first o204
_journal_page_last o207
_journal_paper_doi 10.1107/S0108270103024065
_journal_volume 60
_journal_year 2004
_chemical_formula_iupac 'C9 H15 N O2'
_chemical_formula_moiety 'C9 H15 N O2'
_chemical_formula_sum 'C9 H15 N O2'
_chemical_formula_weight 169.22
_space_group_IT_number 1
_symmetry_cell_setting triclinic
_symmetry_space_group_name_Hall 'P 1'
_symmetry_space_group_name_H-M 'P 1'
_audit_creation_method 'WinGX routine CIF_UPDATE'
_cell_angle_alpha 95.6910(10)
_cell_angle_beta 102.5290(10)
_cell_angle_gamma 103.730(2)
_cell_formula_units_Z 2
_cell_length_a 5.0760(2)
_cell_length_b 10.0760(4)
_cell_length_c 10.1210(5)
_cell_measurement_reflns_used 7698
_cell_measurement_temperature 293(2)
_cell_measurement_theta_max 26.26
_cell_measurement_theta_min 2.09
_cell_volume 484.65(4)
_computing_cell_refinement COLLECT
_computing_data_collection 'COLLECT (Nonius, 1998)'
_computing_data_reduction 'HKL Suite (Otwinoski & Minor, 1997)'
_computing_molecular_graphics 'Ortep-3 for Windows (Farrugia, 1997) and WebLab ViewerPro 3.5 (MSI, 1999)'
_computing_publication_material 'WinGX (Farrugia, 1999)'
_computing_structure_refinement 'SHELXL97 (Sheldrick, 1997)'
_computing_structure_solution 'SIR92 (Altomare et al., 1994)'
_diffrn_measured_fraction_theta_full 0.992
_diffrn_measured_fraction_theta_max 0.992
_diffrn_measurement_device_type 'Nonius KAPPACCD'
_diffrn_measurement_method oscillation
_diffrn_radiation_monochromator graphite
_diffrn_radiation_source 'fine-focus sealed tube'
_diffrn_radiation_type MoK\a
_diffrn_radiation_wavelength 0.71073
_diffrn_reflns_av_R_equivalents 0.040
_diffrn_reflns_limit_h_max 6
_diffrn_reflns_limit_h_min -5
_diffrn_reflns_limit_k_max 12
_diffrn_reflns_limit_k_min -12
_diffrn_reflns_limit_l_max 12
_diffrn_reflns_limit_l_min -12
_diffrn_reflns_number 7698
_diffrn_reflns_theta_full 26.26
_diffrn_reflns_theta_max 26.26
_diffrn_reflns_theta_min 2.72
_exptl_absorpt_coefficient_mu 0.081
_exptl_absorpt_correction_type none
_exptl_crystal_colour colorless
_exptl_crystal_density_diffrn 1.16
_exptl_crystal_density_method 'not measured'
_exptl_crystal_description prism
_exptl_crystal_F_000 184
_exptl_crystal_size_max 0.2
_exptl_crystal_size_mid 0.1
_exptl_crystal_size_min 0.1
_refine_diff_density_max 0.144
_refine_diff_density_min -0.139
_refine_ls_extinction_method none
_refine_ls_goodness_of_fit_ref 0.939
_refine_ls_hydrogen_treatment constr
_refine_ls_matrix_type full
_refine_ls_number_parameters 217
_refine_ls_number_reflns 1959
_refine_ls_number_restraints 5
_refine_ls_restrained_S_all 1.067
_refine_ls_R_factor_gt 0.043
_refine_ls_shift/su_max 0
_refine_ls_structure_factor_coef Fsqd
_refine_ls_weighting_details 'w = 1/[\s^2^(Fo^2^)+(0.0747P)^2^] where P=(Fo^2^+2Fc^2^)/3'
_refine_ls_weighting_scheme calc
_refine_ls_wR_factor_ref 0.1178
_reflns_number_gt 1334
_reflns_number_total 1959
_reflns_threshold_expression I>2\s(I)
_cod_data_source_file sx1125.cif
_cod_data_source_block II
_cod_database_code 2013889
_cod_database_fobs_code 2013889

loop_
_symmetry_equiv_pos_as_xyz
'x, y, z'

loop_
_atom_site_label
_atom_site_fract_x
_atom_site_fract_y
_atom_site_fract_z
_atom_site_U_iso_or_equiv
_atom_site_adp_type
_atom_site_calc_flag
_atom_site_refinement_flags
_atom_site_occupancy
_atom_site_disorder_assembly
_atom_site_disorder_group
_atom_site_type_symbol
N1 0.3820(5) 0.1967(3) 0.0122(3) 0.0566(7) Uani d D 1 . . N
H1 0.5467 0.2368 0.0631 0.068 Uiso calc RD 1 . . H
C2 0.2799(7) 0.0638(4) 0.0162(3) 0.0540(8) Uani d . 1 . . C
O1 0.4126(4) -0.0013(2) 0.0917(2) 0.0663(7) Uani d . 1 . . O
C3 -0.0112(8) -0.0081(4) -0.0706(4) 0.0689(10) Uani d . 1 . . C
H3A -0.0064 -0.0963 -0.1166 0.083 Uiso calc R 1 . . H
H3B -0.1341 -0.0276 -0.0096 0.083 Uiso calc R 1 . . H
C4 -0.1391(8) 0.0665(4) -0.1762(4) 0.0635(9) Uani d . 1 . . C
O2 -0.3847(6) 0.0255(3) -0.2350(3) 0.0910(9) Uani d . 1 . . O
C5 0.0532(8) 0.1930(4) -0.2035(4) 0.0678(10) Uani d . 1 . . C
H5A -0.057 0.2467 -0.254 0.081 Uiso calc R 1 . . H
H5B 0.1692 0.1652 -0.2598 0.081 Uiso calc R 1 . . H
C6 0.2382(6) 0.2816(3) -0.0717(4) 0.0563(9) Uani d . 1 . . C
H6 0.1198 0.3178 -0.0209 0.068 Uiso calc R 1 . . H
C7 0.4524(7) 0.4033(4) -0.0983(5) 0.0714(10) Uani d . 1 . . C
H7A 0.6028 0.4374 -0.0158 0.086 Uiso calc R 1 . . H
H7B 0.5322 0.3706 -0.1699 0.086 Uiso calc R 1 . . H
C8 0.3369(9) 0.5230(5) -0.1406(5) 0.0912(15) Uani d . 1 . . C
H8 0.1512 0.4846 -0.2034 0.109 Uiso calc R 1 . . H
C9 0.5261(14) 0.6112(6) -0.2166(8) 0.135(2) Uani d . 1 . . C
H9A 0.5432 0.5539 -0.2942 0.202 Uiso calc R 1 . . H
H9B 0.708 0.6517 -0.1559 0.202 Uiso calc R 1 . . H
H9C 0.4455 0.6833 -0.2473 0.202 Uiso calc R 1 . . H
C10 0.3047(15) 0.6091(6) -0.0168(8) 0.138(2) Uani d . 1 . . C
H10A 0.2319 0.6843 -0.0451 0.208 Uiso calc R 1 . . H
H10B 0.4838 0.6454 0.0475 0.208 Uiso calc R 1 . . H
H10C 0.178 0.5524 0.0259 0.208 Uiso calc R 1 . . H
N11 0.9458(5) 0.1279(3) 0.2813(3) 0.0531(7) Uani d D 1 . . N
H11 0.8104 0.0816 0.2136 0.064 Uiso calc RD 1 . . H
O11 0.9300(5) 0.3245(3) 0.1947(3) 0.0751(8) Uani d . 1 . . O
O12 1.7096(6) 0.3177(3) 0.5272(3) 0.1004(11) Uani d . 1 . . O
C17 0.9541(7) -0.1015(4) 0.3292(4) 0.0624(9) Uani d . 1 . . C
H17A 1.0296 -0.1165 0.2505 0.075 Uiso calc R 1 . . H
H17B 0.7518 -0.1266 0.2966 0.075 Uiso calc R 1 . . H
C18 1.0328(7) -0.1992(4) 0.4273(4) 0.0687(10) Uani d . 1 . . C
H18 1.2374 -0.1717 0.4597 0.082 Uiso calc R 1 . . H
C19 0.9189(13) -0.1900(6) 0.5516(6) 0.1128(17) Uani d . 1 . . C
H19A 0.9765 -0.2534 0.6092 0.169 Uiso calc R 1 . . H
H19B 0.7182 -0.2133 0.5238 0.169 Uiso calc R 1 . . H
H19C 0.9891 -0.0975 0.6013 0.169 Uiso calc R 1 . . H
C20 0.9504(16) -0.3462(6) 0.3500(7) 0.133(2) Uani d . 1 . . C
H20A 1.0018 -0.4073 0.4119 0.2 Uiso calc R 1 . . H
H20B 1.0455 -0.3492 0.2779 0.2 Uiso calc R 1 . . H
H20C 0.7517 -0.3749 0.3113 0.2 Uiso calc R 1 . . H
C12 1.0402(6) 0.2625(4) 0.2810(4) 0.0602(9) Uani d . 1 . . C
C16 1.0532(7) 0.0515(4) 0.3873(4) 0.0516(8) Uani d . 1 . . C
H16 0.9768 0.068 0.4665 0.062 Uiso calc R 1 . . H
C15 1.3716(7) 0.1052(4) 0.4313(4) 0.0600(9) Uani d . 1 . . C
H15A 1.4398 0.0686 0.5133 0.072 Uiso calc R 1 . . H
H15B 1.4487 0.0701 0.3598 0.072 Uiso calc R 1 . . H
C14 1.4771(7) 0.2587(4) 0.4596(4) 0.0628(10) Uani d . 1 . . C
C13 1.2854(8) 0.3397(4) 0.3962(5) 0.0863(13) Uani d . 1 . . C
H13A 1.395 0.4155 0.3625 0.104 Uiso calc R 1 . . H
H13B 1.2146 0.38 0.4677 0.104 Uiso calc R 1 . . H

loop_
_atom_site_aniso_label
_atom_site_aniso_U_11
_atom_site_aniso_U_22
_atom_site_aniso_U_33
_atom_site_aniso_U_12
_atom_site_aniso_U_13
_atom_site_aniso_U_23
N1 0.0571(16) 0.0540(19) 0.0519(17) 0.0146(14) -0.0015(12) 0.0100(13)
C2 0.061(2) 0.054(2) 0.0434(18) 0.0160(17) 0.0051(15) 0.0105(16)
O1 0.0718(15) 0.0600(16) 0.0614(16) 0.0210(12) -0.0031(12) 0.0183(13)
C3 0.067(2) 0.066(2) 0.060(2) 0.0072(17) -0.0031(17) 0.0139(18)
C4 0.066(2) 0.068(2) 0.047(2) 0.0178(19) -0.0010(18) 0.0061(17)
O2 0.0667(17) 0.102(2) 0.085(2) 0.0124(15) -0.0117(14) 0.0195(17)
C5 0.072(2) 0.072(2) 0.054(2) 0.0212(18) -0.0006(16) 0.0195(17)
C6 0.0567(19) 0.054(2) 0.057(2) 0.0202(16) 0.0031(15) 0.0147(17)
C7 0.067(2) 0.061(2) 0.080(3) 0.0157(17) 0.0034(18) 0.0206(19)
C8 0.081(3) 0.062(3) 0.111(4) 0.009(2) -0.013(2) 0.031(3)
C9 0.152(4) 0.085(4) 0.149(6) 0.007(3) 0.009(4) 0.059(4)
C10 0.158(5) 0.088(4) 0.174(7) 0.057(4) 0.030(4) 0.008(4)
N11 0.0516(15) 0.0565(18) 0.0485(17) 0.0166(13) 0.0025(12) 0.0130(13)
O11 0.0716(15) 0.0624(17) 0.0814(19) 0.0137(12) -0.0042(13) 0.0268(14)
O12 0.0732(18) 0.091(2) 0.106(3) 0.0038(16) -0.0265(15) 0.0249(18)
C17 0.071(2) 0.063(2) 0.056(2) 0.0227(17) 0.0131(16) 0.0148(17)
C18 0.072(2) 0.061(2) 0.076(3) 0.0275(18) 0.0111(19) 0.021(2)
C19 0.159(4) 0.118(4) 0.095(4) 0.059(3) 0.058(3) 0.060(3)
C20 0.203(6) 0.074(3) 0.130(5) 0.056(4) 0.032(4) 0.022(3)
C12 0.0485(19) 0.059(2) 0.068(2) 0.0141(16) 0.0004(17) 0.0175(19)
C16 0.0531(17) 0.059(2) 0.0457(19) 0.0198(15) 0.0104(14) 0.0160(15)
C15 0.0515(18) 0.073(2) 0.058(2) 0.0226(16) 0.0087(15) 0.0198(17)
C14 0.050(2) 0.072(3) 0.058(2) 0.0071(17) 0.0023(18) 0.0170(19)
C13 0.070(2) 0.062(2) 0.101(3) 0.0099(19) -0.021(2) 0.010(2)

loop_
_atom_type_symbol
_atom_type_description
_atom_type_scat_dispersion_real
_atom_type_scat_dispersion_imag
_atom_type_scat_source
C C 0.0033 0 'International Tables Vol C Tables 4.2.6.8 and 6.1.1.4'
N N 0.0061 0 'International Tables Vol C Tables 4.2.6.8 and 6.1.1.4'
O O 0.0106 0 'International Tables Vol C Tables 4.2.6.8 and 6.1.1.4'
H H 0 0 'International Tables Vol C Tables 4.2.6.8 and 6.1.1.4'

loop_
_geom_angle_atom_site_label_1
_geom_angle_atom_site_label_2
_geom_angle_atom_site_label_3
_geom_angle
C2 N1 C6 125.7(3)
C2 N1 H1 117.2
C6 N1 H1 117.2
O1 C2 N1 122.1(3)
O1 C2 C3 119.8(3)
N1 C2 C3 118.1(3)
C4 C3 C2 117.2(3)
C4 C3 H3A 108
C2 C3 H3A 108
C4 C3 H3B 108
C2 C3 H3B 108
H3A C3 H3B 107.2
O2 C4 C3 120.8(4)
O2 C4 C5 123.1(3)
C3 C4 C5 116.2(3)
C4 C5 C6 111.3(3)
C4 C5 H5A 109.4
C6 C5 H5A 109.4
C4 C5 H5B 109.4
C6 C5 H5B 109.4
H5A C5 H5B 108
N1 C6 C5 109.6(3)
N1 C6 C7 109.9(3)
C5 C6 C7 111.8(3)
N1 C6 H6 108.5
C5 C6 H6 108.5
C7 C6 H6 108.5
C8 C7 C6 114.7(3)
C8 C7 H7A 108.6
C6 C7 H7A 108.6
C8 C7 H7B 108.6
C6 C7 H7B 108.6
H7A C7 H7B 107.6
C10 C8 C7 110.5(4)
C10 C8 C9 111.4(5)
C7 C8 C9 110.2(4)
C10 C8 H8 108.2
C7 C8 H8 108.2
C9 C8 H8 108.2
C8 C9 H9A 109.5
C8 C9 H9B 109.5
H9A C9 H9B 109.5
C8 C9 H9C 109.5
H9A C9 H9C 109.5
H9B C9 H9C 109.5
C8 C10 H10A 109.5
C8 C10 H10B 109.5
H10A C10 H10B 109.5
C8 C10 H10C 109.5
H10A C10 H10C 109.5
H10B C10 H10C 109.5
C12 N11 C16 125.5(3)
C12 N11 H11 117.3
C16 N11 H11 117.3
C16 C17 C18 116.1(3)
C16 C17 H17A 108.3
C18 C17 H17A 108.3
C16 C17 H17B 108.3
C18 C17 H17B 108.3
H17A C17 H17B 107.4
C19 C18 C20 112.4(5)
C19 C18 C17 113.5(3)
C20 C18 C17 109.7(4)
C19 C18 H18 106.9
C20 C18 H18 106.9
C17 C18 H18 106.9
C18 C19 H19A 109.5
C18 C19 H19B 109.5
H19A C19 H19B 109.5
C18 C19 H19C 109.5
H19A C19 H19C 109.5
H19B C19 H19C 109.5
C18 C20 H20A 109.5
C18 C20 H20B 109.5
H20A C20 H20B 109.5
C18 C20 H20C 109.5
H20A C20 H20C 109.5
H20B C20 H20C 109.5
O11 C12 N11 123.2(3)
O11 C12 C13 120.4(4)
N11 C12 C13 116.3(3)
N11 C16 C17 108.2(3)
N11 C16 C15 108.6(3)
C17 C16 C15 112.8(3)
N11 C16 H16 109
C17 C16 H16 109
C15 C16 H16 109
C14 C15 C16 114.2(3)
C14 C15 H15A 108.7
C16 C15 H15A 108.7
C14 C15 H15B 108.7
C16 C15 H15B 108.7
H15A C15 H15B 107.6
O12 C14 C15 122.5(3)
O12 C14 C13 120.1(3)
C15 C14 C13 117.3(3)
C14 C13 C12 116.9(3)
C14 C13 H13A 108.1
C12 C13 H13A 108.1
C14 C13 H13B 108.1
C12 C13 H13B 108.1
H13A C13 H13B 107.3

loop_
_geom_bond_atom_site_label_1
_geom_bond_atom_site_label_2
_geom_bond_site_symmetry_2
_geom_bond_distance
_geom_bond_publ_flag
C3 C4 . 1.489(5) y
C4 O2 . 1.210(4) y
C13 C14 . 1.494(5) y
C14 O12 . 1.204(4) y
N1 C2 . 1.325(4) ?
N1 C6 . 1.469(4) ?
N1 H1 . 0.86 ?
C2 O1 . 1.246(4) ?
C2 C3 . 1.511(5) ?
C3 H3A . 0.97 ?
C3 H3B . 0.97 ?
C4 C5 . 1.500(6) ?
C5 C6 . 1.510(5) ?
C5 H5A . 0.97 ?
C5 H5B . 0.97 ?
C6 C7 . 1.523(5) ?
C6 H6 . 0.98 ?
C7 C8 . 1.520(6) ?
C7 H7A . 0.97 ?
C7 H7B . 0.97 ?
C8 C10 . 1.513(8) ?
C8 C9 . 1.535(7) ?
C8 H8 . 0.98 ?
C9 H9A . 0.96 ?
C9 H9B . 0.96 ?
C9 H9C . 0.96 ?
C10 H10A . 0.96 ?
C10 H10B . 0.96 ?
C10 H10C . 0.96 ?
N11 C12 . 1.328(5) ?
N11 C16 . 1.466(4) ?
N11 H11 . 0.86 ?
O11 C12 . 1.236(4) ?
C17 C16 . 1.516(5) ?
C17 C18 . 1.524(5) ?
C17 H17A . 0.97 ?
C17 H17B . 0.97 ?
C18 C19 . 1.497(6) ?
C18 C20 . 1.521(7) ?
C18 H18 . 0.98 ?
C19 H19A . 0.96 ?
C19 H19B . 0.96 ?
C19 H19C . 0.96 ?
C20 H20A . 0.96 ?
C20 H20B . 0.96 ?
C20 H20C . 0.96 ?
C12 C13 . 1.498(5) ?
C16 C15 . 1.526(5) ?
C16 H16 . 0.98 ?
C15 C14 . 1.488(5) ?
C15 H15A . 0.97 ?
C15 H15B . 0.97 ?
C13 H13A . 0.97 ?
C13 H13B . 0.97 ?

loop_
_geom_hbond_atom_site_label_D
_geom_hbond_atom_site_label_H
_geom_hbond_atom_site_label_A
_geom_hbond_distance_DH
_geom_hbond_distance_HA
_geom_hbond_distance_DA
_geom_hbond_angle_DHA
N1 H1 O11 0.86 2.04 2.899(3) 176
N11 H11 O1 0.86 2.05 2.878(3) 161

loop_
_geom_torsion_atom_site_label_1
_geom_torsion_atom_site_label_2
_geom_torsion_atom_site_label_3
_geom_torsion_atom_site_label_4
_geom_torsion
_geom_torsion_publ_flag
N1 C2 C3 C4 12.6(5) y
C2 C3 C4 C5 11.0(5) y
C3 C4 C5 C6 -43.9(5) y
C4 C5 C6 N1 52.7(4) y
C2 N1 C6 C5 -32.1(5) y
C6 N1 C2 C3 -1.1(5) y
C4 C5 C6 C7 174.8(3) y
N11 C12 C13 C14 27.0(6) y
C15 C14 C13 C12 -16.2(6) y
C16 C15 C14 C13 -21.6(5) y
N11 C16 C15 C14 47.2(4) y
C12 N11 C16 C15 -40.1(4) y
C16 N11 C12 C13 3.0(5) y
C17 C16 C15 C14 167.2(3) y
C6 N1 C2 O1 -178.9(3) ?
O1 C2 C3 C4 -169.5(3) ?
C2 C3 C4 O2 -168.9(4) ?
O2 C4 C5 C6 135.9(4) ?
C2 N1 C6 C7 -155.4(3) ?
N1 C6 C7 C8 -160.3(3) ?
C5 C6 C7 C8 77.7(4) ?
C6 C7 C8 C10 78.3(5) ?
C6 C7 C8 C9 -158.2(4) ?
C16 C17 C18 C19 60.2(5) ?
C16 C17 C18 C20 -173.2(4) ?
C16 N11 C12 O11 -174.5(3) ?
C12 N11 C16 C17 -163.0(3) ?
C18 C17 C16 N11 -177.0(3) ?
C18 C17 C16 C15 62.7(4) ?
C16 C15 C14 O12 160.5(4) ?
O12 C14 C13 C12 161.7(4) ?
O11 C12 C13 C14 -155.4(4) ?

loop_
_cod_related_entry_id
_cod_related_entry_database
_cod_related_entry_code
1 ChemSpider 21107556
